data_4024442
loop_
_publ_author_name
'Laijun Zhang'
'Wei Zhang'
'Jun Liu'
'Jinbo Hu'

_publ_section_title
;
C-F Bond Cleavage by Intramolecular SN2 Reaction of Alkyl Fluorides with
O- and N-Nucleophiles
;
_journal_name_full 'Journal of Organic Chemistry'
_journal_page_first 2850
_journal_page_last 2853
_journal_paper_doi 10.1021/jo802819p
_journal_volume 74
_journal_year 2009
_chemical_absolute_configuration ad
_chemical_formula_sum 'C20 H16 Br F O2'
_chemical_formula_weight 387.24
_chemical_name_systematic
; 
 ? 
;
_space_group_IT_number 19
_symmetry_cell_setting orthorhombic
_symmetry_space_group_name_Hall 'P 2ac 2ab'
_symmetry_space_group_name_H-M 'P 21 21 21'
_atom_sites_solution_hydrogens geom
_atom_sites_solution_primary direct
_atom_sites_solution_secondary difmap
_audit_creation_method SHELXL-97
_cell_angle_alpha 90.00
_cell_angle_beta 90.00
_cell_angle_gamma 90.00
_cell_formula_units_Z 4
_cell_length_a 4.7002(8)
_cell_length_b 8.2106(13)
_cell_length_c 45.378(8)
_cell_measurement_reflns_used 731
_cell_measurement_temperature 293(2)
_cell_measurement_theta_max 30.326
_cell_measurement_theta_min 5.042
_cell_volume 1751.2(5)
_computing_cell_refinement 'Bruker SMART'
_computing_data_collection 'Bruker SMART'
_computing_data_reduction 'Bruker SHELXTL'
_computing_molecular_graphics 'Bruker SHELXTL'
_computing_publication_material 'Bruker SHELXTL'
_computing_structure_refinement 'SHELXL-97 (Sheldrick, 1997)'
_computing_structure_solution 'SHELXS-97 (Sheldrick, 1990)'
_diffrn_ambient_temperature 293(2)
_diffrn_measured_fraction_theta_full 0.999
_diffrn_measured_fraction_theta_max 0.999
_diffrn_measurement_device_type 'CCD area detector'
_diffrn_measurement_method 'phi and omega scans'
_diffrn_radiation_monochromator graphite
_diffrn_radiation_source 'fine-focus sealed tube'
_diffrn_radiation_type MoK\a
_diffrn_radiation_wavelength 0.71073
_diffrn_reflns_av_R_equivalents 0.0980
_diffrn_reflns_av_sigmaI/netI 0.1672
_diffrn_reflns_limit_h_max 5
_diffrn_reflns_limit_h_min -5
_diffrn_reflns_limit_k_max 9
_diffrn_reflns_limit_k_min -9
_diffrn_reflns_limit_l_max 54
_diffrn_reflns_limit_l_min -40
_diffrn_reflns_number 9267
_diffrn_reflns_theta_full 25.48
_diffrn_reflns_theta_max 25.48
_diffrn_reflns_theta_min 1.80
_exptl_absorpt_coefficient_mu 2.366
_exptl_absorpt_correction_T_max 1.00000
_exptl_absorpt_correction_T_min 0.75491
_exptl_absorpt_correction_type empirical
_exptl_absorpt_process_details sadabs
_exptl_crystal_colour colorless
_exptl_crystal_density_diffrn 1.469
_exptl_crystal_density_method 'not measured'
_exptl_crystal_description prismatic
_exptl_crystal_F_000 784
_exptl_crystal_size_max 0.297
_exptl_crystal_size_mid 0.085
_exptl_crystal_size_min 0.081
_refine_diff_density_max 0.273
_refine_diff_density_min -0.228
_refine_diff_density_rms 0.044
_refine_ls_abs_structure_details 'Flack H D (1983), Acta Cryst. A39, 876-881'
_refine_ls_abs_structure_Flack 0.046(19)
_refine_ls_extinction_method none
_refine_ls_goodness_of_fit_ref 1.003
_refine_ls_hydrogen_treatment constr
_refine_ls_matrix_type full
_refine_ls_number_parameters 218
_refine_ls_number_reflns 3262
_refine_ls_number_restraints 0
_refine_ls_restrained_S_all 1.003
_refine_ls_R_factor_all 0.1561
_refine_ls_R_factor_gt 0.0468
_refine_ls_shift/su_max 0.042
_refine_ls_shift/su_mean 0.009
_refine_ls_structure_factor_coef Fsqd
_refine_ls_weighting_details
; calc 
 [0.00000+1.00000exp(3.00(sin\q/\l)^2^)]/ 
   [\s^2^(Fo^2^)+0.0000+0.0000*P+(0.0005P)^2^+0.0000sin\q/\l] 
 where P = 0.33333Fo^2^ + 0.66667Fc^2^ 
;
_refine_ls_weighting_scheme calc
_refine_ls_wR_factor_gt 0.0667
_refine_ls_wR_factor_ref 0.0985
_reflns_number_gt 1220
_reflns_number_total 3262
_reflns_threshold_expression >2sigma(I)
_cod_data_source_file jo802819p_si_002.cif
_cod_data_source_block cd28263
_cod_depositor_comments
;
The following automatic conversions were performed:
'_symmetry_cell_setting' value 'Orthorhombic' changed to 'orthorhombic'
according to '/home/saulius/struct/CIF-dictionaries/cif_core.dic'
dictionary named 'cif_core.dic' version 2.4.1 from 2010-06-29.

Automatic conversion script
Id: cif_fix_enum 1527 2010-12-29 10:47:43Z saulius 
;
_cod_original_sg_symbol_H-M P2(1)2(1)2(1)
_cod_database_code 4024442

loop_
_symmetry_equiv_pos_as_xyz
'x, y, z'
'-x+1/2, -y, z+1/2'
'-x, y+1/2, -z+1/2'
'x+1/2, -y+1/2, -z'

loop_
_atom_site_label
_atom_site_type_symbol
_atom_site_fract_x
_atom_site_fract_y
_atom_site_fract_z
_atom_site_U_iso_or_equiv
_atom_site_adp_type
_atom_site_occupancy
_atom_site_symmetry_multiplicity
_atom_site_calc_flag
_atom_site_refinement_flags
_atom_site_disorder_assembly
_atom_site_disorder_group
Br Br -0.4220(3) 1.10574(10) 0.02315(2) 0.0986(4) Uani 1 1 d . . .
F1 F 0.4662(12) 0.3816(6) 0.23347(10) 0.122(2) Uani 1 1 d . . .
O1 O 0.2271(13) 0.1900(5) 0.10340(11) 0.085(2) Uani 1 1 d . . .
O2 O 0.4253(13) 0.3390(5) 0.13904(10) 0.0732(16) Uani 1 1 d . . .
C1 C 0.2835(17) 0.3210(9) 0.11335(17) 0.060(3) Uani 1 1 d . . .
C2 C 0.1890(19) 0.4776(9) 0.10105(17) 0.057(3) Uani 1 1 d . . .
C3 C -0.0041(18) 0.4778(8) 0.07857(15) 0.056(3) Uani 1 1 d . . .
H3 H -0.0713 0.3787 0.0715 0.068 Uiso 1 1 calc R . .
C4 C -0.1050(17) 0.6228(9) 0.06574(14) 0.0545(18) Uani 1 1 d . . .
C5 C -0.3110(16) 0.6217(9) 0.04316(15) 0.064(2) Uani 1 1 d . . .
H5 H -0.3830 0.5234 0.0363 0.077 Uiso 1 1 calc R . .
C6 C -0.404(2) 0.7640(8) 0.03154(14) 0.062(2) Uani 1 1 d . . .
H6 H -0.5421 0.7629 0.0169 0.075 Uiso 1 1 calc R . .
C7 C -0.2947(17) 0.9114(8) 0.04134(16) 0.062(2) Uani 1 1 d . . .
C8 C -0.0953(19) 0.9152(9) 0.06343(15) 0.065(2) Uani 1 1 d . . .
H8 H -0.0229 1.0147 0.0697 0.078 Uiso 1 1 calc R . .
C9 C -0.0010(19) 0.7731(8) 0.07635(16) 0.056(3) Uani 1 1 d . . .
C10 C 0.1974(18) 0.7708(8) 0.09952(16) 0.061(3) Uani 1 1 d . . .
H10 H 0.2677 0.8690 0.1067 0.073 Uiso 1 1 calc R . .
C11 C 0.2907(16) 0.6274(9) 0.11198(15) 0.069(3) Uani 1 1 d . . .
H11 H 0.4200 0.6294 0.1275 0.083 Uiso 1 1 calc R . .
C12 C 0.479(2) 0.1944(9) 0.15481(16) 0.061(3) Uani 1 1 d . . .
C13 C 0.670(2) 0.0807(11) 0.14446(18) 0.084(3) Uani 1 1 d . . .
H13 H 0.7550 0.0944 0.1261 0.100 Uiso 1 1 calc R . .
C14 C 0.734(2) -0.0551(11) 0.1617(2) 0.092(3) Uani 1 1 d . . .
H14 H 0.8546 -0.1358 0.1546 0.111 Uiso 1 1 calc R . .
C15 C 0.615(2) -0.0675(10) 0.1890(2) 0.085(3) Uani 1 1 d . . .
H15 H 0.6606 -0.1555 0.2010 0.102 Uiso 1 1 calc R . .
C16 C 0.433(2) 0.0472(9) 0.19873(17) 0.078(3) Uani 1 1 d . . .
H16 H 0.3500 0.0346 0.2172 0.094 Uiso 1 1 calc R . .
C17 C 0.3648(16) 0.1829(8) 0.18218(18) 0.054(2) Uani 1 1 d . . .
C18 C 0.1666(16) 0.3119(8) 0.19414(15) 0.067(2) Uani 1 1 d . . .
H18A H 0.0556 0.3563 0.1780 0.080 Uiso 1 1 calc R . .
H18B H 0.0356 0.2615 0.2079 0.080 Uiso 1 1 calc R . .
C19 C 0.3203(18) 0.4494(9) 0.20952(18) 0.067(3) Uani 1 1 d . . .
H19 H 0.4577 0.4982 0.1959 0.081 Uiso 1 1 calc R . .
C20 C 0.129(2) 0.5794(9) 0.22126(17) 0.115(4) Uani 1 1 d . . .
H20A H -0.0088 0.5316 0.2343 0.132 Uiso 1 1 calc R . .
H20B H 0.0319 0.6316 0.2052 0.132 Uiso 1 1 calc R . .
H20C H 0.2393 0.6585 0.2318 0.132 Uiso 1 1 calc R . .

loop_
_atom_site_aniso_label
_atom_site_aniso_U_11
_atom_site_aniso_U_22
_atom_site_aniso_U_33
_atom_site_aniso_U_23
_atom_site_aniso_U_13
_atom_site_aniso_U_12
Br 0.1235(9) 0.0664(5) 0.1058(7) 0.0153(6) -0.0202(7) -0.0038(7)
F1 0.129(6) 0.127(4) 0.110(4) -0.044(4) -0.049(4) 0.026(5)
O1 0.119(6) 0.061(3) 0.076(4) -0.012(3) -0.028(3) -0.015(3)
O2 0.098(5) 0.059(3) 0.063(3) 0.000(3) -0.015(4) -0.016(3)
C1 0.060(7) 0.066(5) 0.053(6) -0.011(5) -0.004(5) -0.016(5)
C2 0.065(8) 0.053(5) 0.053(6) 0.000(4) 0.007(5) -0.028(5)
C3 0.067(8) 0.049(4) 0.053(5) -0.008(4) 0.002(5) -0.019(4)
C4 0.062(6) 0.062(4) 0.039(4) 0.000(4) 0.009(4) 0.002(5)
C5 0.072(7) 0.055(5) 0.065(5) -0.005(5) 0.001(4) -0.014(5)
C6 0.077(7) 0.056(4) 0.054(5) -0.002(4) 0.013(5) -0.011(5)
C7 0.071(7) 0.043(5) 0.071(6) 0.017(4) 0.007(5) -0.002(4)
C8 0.077(6) 0.055(5) 0.063(5) 0.000(4) 0.005(5) -0.014(5)
C9 0.066(8) 0.057(5) 0.044(5) -0.009(4) 0.010(5) -0.022(4)
C10 0.077(8) 0.046(5) 0.060(6) -0.010(4) 0.008(5) -0.018(4)
C11 0.070(7) 0.070(5) 0.066(5) -0.013(5) -0.001(4) -0.005(5)
C12 0.075(8) 0.059(5) 0.048(5) 0.002(4) 0.003(5) -0.014(5)
C13 0.084(9) 0.087(6) 0.079(7) -0.022(6) 0.006(6) -0.002(6)
C14 0.092(9) 0.071(7) 0.113(8) -0.033(6) -0.007(7) 0.017(6)
C15 0.084(8) 0.070(6) 0.102(8) 0.002(6) -0.013(6) 0.030(6)
C16 0.067(7) 0.090(6) 0.077(6) 0.007(5) -0.002(6) 0.003(6)
C17 0.032(6) 0.053(4) 0.078(6) 0.004(4) -0.012(5) 0.001(4)
C18 0.049(7) 0.076(5) 0.076(6) 0.000(5) 0.000(5) 0.002(5)
C19 0.055(7) 0.073(6) 0.074(6) -0.005(5) -0.016(5) -0.001(5)
C20 0.104(9) 0.089(6) 0.152(9) -0.044(6) 0.003(7) 0.018(7)

loop_
_atom_type_symbol
_atom_type_description
_atom_type_scat_dispersion_real
_atom_type_scat_dispersion_imag
_atom_type_scat_source
C C 0.0033 0.0016 'International Tables Vol C Tables 4.2.6.8 and 6.1.1.4'
H H 0.0000 0.0000 'International Tables Vol C Tables 4.2.6.8 and 6.1.1.4'
O O 0.0106 0.0060 'International Tables Vol C Tables 4.2.6.8 and 6.1.1.4'
F F 0.0171 0.0103 'International Tables Vol C Tables 4.2.6.8 and 6.1.1.4'
Br Br -0.2901 2.4595 'International Tables Vol C Tables 4.2.6.8 and 6.1.1.4'

loop_
_geom_angle_atom_site_label_1
_geom_angle_atom_site_label_2
_geom_angle_atom_site_label_3
_geom_angle
_geom_angle_site_symmetry_1
_geom_angle_site_symmetry_3
_geom_angle_publ_flag
C1 O2 C12 115.7(6) . . ?
O1 C1 O2 122.3(7) . . ?
O1 C1 C2 125.2(7) . . ?
O2 C1 C2 112.4(7) . . ?
C3 C2 C11 119.2(8) . . ?
C3 C2 C1 119.0(7) . . ?
C11 C2 C1 121.8(8) . . ?
C2 C3 C4 122.2(7) . . ?
C2 C3 H3 118.9 . . ?
C4 C3 H3 118.9 . . ?
C3 C4 C9 118.8(7) . . ?
C3 C4 C5 121.8(7) . . ?
C9 C4 C5 119.4(8) . . ?
C6 C5 C4 119.9(8) . . ?
C6 C5 H5 120.0 . . ?
C4 C5 H5 120.0 . . ?
C5 C6 C7 120.5(8) . . ?
C5 C6 H6 119.7 . . ?
C7 C6 H6 119.7 . . ?
C8 C7 C6 120.4(7) . . ?
C8 C7 Br 121.0(6) . . ?
C6 C7 Br 118.6(6) . . ?
C7 C8 C9 120.7(7) . . ?
C7 C8 H8 119.6 . . ?
C9 C8 H8 119.6 . . ?
C8 C9 C10 122.9(7) . . ?
C8 C9 C4 118.9(8) . . ?
C10 C9 C4 118.2(7) . . ?
C11 C10 C9 122.0(7) . . ?
C11 C10 H10 119.0 . . ?
C9 C10 H10 119.0 . . ?
C10 C11 C2 119.5(7) . . ?
C10 C11 H11 120.2 . . ?
C2 C11 H11 120.2 . . ?
C17 C12 C13 121.5(8) . . ?
C17 C12 O2 116.9(8) . . ?
C13 C12 O2 121.0(8) . . ?
C12 C13 C14 119.5(8) . . ?
C12 C13 H13 120.3 . . ?
C14 C13 H13 120.3 . . ?
C15 C14 C13 118.8(9) . . ?
C15 C14 H14 120.6 . . ?
C13 C14 H14 120.6 . . ?
C16 C15 C14 120.3(9) . . ?
C16 C15 H15 119.8 . . ?
C14 C15 H15 119.8 . . ?
C15 C16 C17 122.2(8) . . ?
C15 C16 H16 118.9 . . ?
C17 C16 H16 118.9 . . ?
C12 C17 C16 117.5(8) . . ?
C12 C17 C18 121.6(7) . . ?
C16 C17 C18 120.8(8) . . ?
C19 C18 C17 113.2(7) . . ?
C19 C18 H18A 108.9 . . ?
C17 C18 H18A 108.9 . . ?
C19 C18 H18B 108.9 . . ?
C17 C18 H18B 108.9 . . ?
H18A C18 H18B 107.7 . . ?
F1 C19 C20 107.6(7) . . ?
F1 C19 C18 107.2(6) . . ?
C20 C19 C18 114.2(7) . . ?
F1 C19 H19 109.2 . . ?
C20 C19 H19 109.2 . . ?
C18 C19 H19 109.2 . . ?
C19 C20 H20A 109.5 . . ?
C19 C20 H20B 109.5 . . ?
H20A C20 H20B 109.5 . . ?
C19 C20 H20C 109.5 . . ?
H20A C20 H20C 109.5 . . ?
H20B C20 H20C 109.5 . . ?

loop_
_geom_bond_atom_site_label_1
_geom_bond_atom_site_label_2
_geom_bond_distance
_geom_bond_site_symmetry_2
_geom_bond_publ_flag
Br C7 1.893(7) . ?
F1 C19 1.400(7) . ?
O1 C1 1.196(7) . ?
O2 C1 1.351(7) . ?
O2 C12 1.409(7) . ?
C1 C2 1.471(9) . ?
C2 C3 1.366(10) . ?
C2 C11 1.409(8) . ?
C3 C4 1.408(8) . ?
C3 H3 0.9300 . ?
C4 C9 1.412(8) . ?
C4 C5 1.410(8) . ?
C5 C6 1.354(8) . ?
C5 H5 0.9300 . ?
C6 C7 1.388(9) . ?
C6 H6 0.9300 . ?
C7 C8 1.373(9) . ?
C8 C9 1.379(9) . ?
C8 H8 0.9300 . ?
C9 C10 1.405(10) . ?
C10 C11 1.378(8) . ?
C10 H10 0.9300 . ?
C11 H11 0.9300 . ?
C12 C17 1.357(9) . ?
C12 C13 1.376(10) . ?
C13 C14 1.394(10) . ?
C13 H13 0.9300 . ?
C14 C15 1.364(10) . ?
C14 H14 0.9300 . ?
C15 C16 1.347(10) . ?
C15 H15 0.9300 . ?
C16 C17 1.381(8) . ?
C16 H16 0.9300 . ?
C17 C18 1.511(8) . ?
C18 C19 1.511(8) . ?
C18 H18A 0.9700 . ?
C18 H18B 0.9700 . ?
C19 C20 1.495(9) . ?
C19 H19 0.9800 . ?
C20 H20A 0.9600 . ?
C20 H20B 0.9600 . ?
C20 H20C 0.9600 . ?

loop_
_geom_hbond_atom_site_label_D
_geom_hbond_atom_site_label_H
_geom_hbond_atom_site_label_A
_geom_hbond_distance_DH
_geom_hbond_distance_HA
_geom_hbond_distance_DA
_geom_hbond_angle_DHA
_geom_hbond_site_symmetry_A
C13 H13 O1 0.93 2.57 3.338(10) 140.2 1_655
C3 H3 O1 0.93 2.54 2.834(9) 98.6 .

loop_
_geom_torsion_atom_site_label_1
_geom_torsion_atom_site_label_2
_geom_torsion_atom_site_label_3
_geom_torsion_atom_site_label_4
_geom_torsion
_geom_torsion_site_symmetry_1
_geom_torsion_site_symmetry_2
_geom_torsion_site_symmetry_3
_geom_torsion_site_symmetry_4
_geom_torsion_publ_flag
C12 O2 C1 O1 -5.7(12) . . . . ?
C12 O2 C1 C2 169.3(7) . . . . ?
O1 C1 C2 C3 7.9(13) . . . . ?
O2 C1 C2 C3 -167.0(7) . . . . ?
O1 C1 C2 C11 -172.5(7) . . . . ?
O2 C1 C2 C11 12.6(11) . . . . ?
C11 C2 C3 C4 0.3(12) . . . . ?
C1 C2 C3 C4 179.8(7) . . . . ?
C2 C3 C4 C9 0.5(11) . . . . ?
C2 C3 C4 C5 -178.0(7) . . . . ?
C3 C4 C5 C6 179.5(8) . . . . ?
C9 C4 C5 C6 1.0(11) . . . . ?
C4 C5 C6 C7 1.0(12) . . . . ?
C5 C6 C7 C8 -1.4(12) . . . . ?
C5 C6 C7 Br 177.5(6) . . . . ?
C6 C7 C8 C9 -0.3(12) . . . . ?
Br C7 C8 C9 -179.2(6) . . . . ?
C7 C8 C9 C10 -178.3(8) . . . . ?
C7 C8 C9 C4 2.4(12) . . . . ?
C3 C4 C9 C8 178.7(7) . . . . ?
C5 C4 C9 C8 -2.7(11) . . . . ?
C3 C4 C9 C10 -0.6(10) . . . . ?
C5 C4 C9 C10 178.0(7) . . . . ?
C8 C9 C10 C11 -179.4(8) . . . . ?
C4 C9 C10 C11 -0.2(12) . . . . ?
C9 C10 C11 C2 1.0(11) . . . . ?
C3 C2 C11 C10 -1.0(11) . . . . ?
C1 C2 C11 C10 179.4(8) . . . . ?
C1 O2 C12 C17 -119.1(7) . . . . ?
C1 O2 C12 C13 69.4(10) . . . . ?
C17 C12 C13 C14 4.1(13) . . . . ?
O2 C12 C13 C14 175.3(7) . . . . ?
C12 C13 C14 C15 -3.1(14) . . . . ?
C13 C14 C15 C16 2.1(15) . . . . ?
C14 C15 C16 C17 -2.0(14) . . . . ?
C13 C12 C17 C16 -3.9(12) . . . . ?
O2 C12 C17 C16 -175.4(7) . . . . ?
C13 C12 C17 C18 177.0(7) . . . . ?
O2 C12 C17 C18 5.5(11) . . . . ?
C15 C16 C17 C12 2.8(12) . . . . ?
C15 C16 C17 C18 -178.1(8) . . . . ?
C12 C17 C18 C19 -88.1(9) . . . . ?
C16 C17 C18 C19 92.8(8) . . . . ?
C17 C18 C19 F1 -61.5(8) . . . . ?
C17 C18 C19 C20 179.4(7) . . . . ?

loop_
_cod_related_entry_id
_cod_related_entry_database
_cod_related_entry_code
1 ChemSpider 30658928
